data_2107496
loop_
_publ_author_name
'Cvetkovski, Aleksandar'
'Bertolasi, Valerio'
'Ferretti, Valeria'

_publ_section_title
;
 Supramolecular hydrogen-bonding patterns of co-crystals containing the
 active pharmaceutical ingredient (API) phloroglucinol and
 <i>N</i>-heterocycles
;
_journal_issue 3
_journal_name_full 'Acta Crystallographica Section B'
_journal_page_first 326
_journal_page_last 334
_journal_paper_doi 10.1107/S2052520616004406
_journal_volume 72
_journal_year 2016
_chemical_formula_moiety '3(C8 H12 N2), 2(C6 H6 O3)'
_chemical_formula_sum 'C36 H48 N6 O6'
_chemical_formula_weight 660.80
_chemical_name_systematic
;
bis(phloroglucinol) tris(2,3,5,6- tetramethylpyrazine)
;
_space_group_IT_number 14
_symmetry_cell_setting monoclinic
_symmetry_space_group_name_Hall '-P 2ybc'
_symmetry_space_group_name_H-M 'P 1 21/c 1'
_atom_sites_solution_hydrogens geom
_atom_sites_solution_primary direct
_atom_sites_solution_secondary difmap
_audit_creation_method SHELXL-2014/7
_cell_angle_alpha 90.00
_cell_angle_beta 90.2350(10)
_cell_angle_gamma 90.00
_cell_formula_units_Z 4
_cell_length_a 15.6225(4)
_cell_length_b 13.5010(3)
_cell_length_c 17.2314(5)
_cell_measurement_reflns_used 14448
_cell_measurement_temperature 295
_cell_measurement_theta_max 27.
_cell_measurement_theta_min 2.
_cell_volume 3634.41(16)
_computing_cell_refinement 'DENZO-SMN (Otwinowski & Minor, 1997)'
_computing_data_collection 'Kappa CCD server software (Nonius, 1997)'
_computing_data_reduction 'DENZO-SMN (Otwinowski & Minor, 1997)'
_computing_molecular_graphics 'ORTEPIII (Burnett & Johnson, 1996)'
_computing_publication_material
;
SHELXL-2014/7 (Sheldrick, 2014); WINGX (Farrugia, 1999)
;
_computing_structure_refinement 'SHELXL-2014/7 (Sheldrick, 2014)'
_computing_structure_solution 'SIR97 (Altomare et al.,1999)'
_diffrn_ambient_temperature 295
_diffrn_measured_fraction_theta_full 0.988
_diffrn_measured_fraction_theta_max 0.988
_diffrn_measurement_device_type 'Nonius Kappa CCD'
_diffrn_measurement_method '\f scans and \w scans'
_diffrn_radiation_monochromator graphite
_diffrn_radiation_source 'fine-focus sealed tube'
_diffrn_radiation_type MoK\a
_diffrn_radiation_wavelength 0.71073
_diffrn_reflns_av_R_equivalents 0.0518
_diffrn_reflns_av_sigmaI/netI 0.0680
_diffrn_reflns_limit_h_max 19
_diffrn_reflns_limit_h_min -19
_diffrn_reflns_limit_k_max 15
_diffrn_reflns_limit_k_min -17
_diffrn_reflns_limit_l_max 22
_diffrn_reflns_limit_l_min -21
_diffrn_reflns_number 14448
_diffrn_reflns_theta_full 27.00
_diffrn_reflns_theta_max 27.00
_diffrn_reflns_theta_min 2.70
_exptl_absorpt_coefficient_mu 0.083
_exptl_absorpt_correction_type none
_exptl_crystal_colour colourless
_exptl_crystal_density_diffrn 1.208
_exptl_crystal_density_method 'not measured'
_exptl_crystal_description prismatic
_exptl_crystal_F_000 1416
_exptl_crystal_size_max 0.24
_exptl_crystal_size_mid 0.20
_exptl_crystal_size_min 0.17
_refine_diff_density_max 0.238
_refine_diff_density_min -0.250
_refine_ls_extinction_method none
_refine_ls_goodness_of_fit_ref 1.058
_refine_ls_hydrogen_treatment mixed
_refine_ls_matrix_type full
_refine_ls_number_parameters 481
_refine_ls_number_reflns 7827
_refine_ls_number_restraints 0
_refine_ls_restrained_S_all 1.058
_refine_ls_R_factor_all 0.1544
_refine_ls_R_factor_gt 0.0708
_refine_ls_shift/su_max 0.001
_refine_ls_shift/su_mean 0.000
_refine_ls_structure_factor_coef Fsqd
_refine_ls_weighting_details 'calc w=1/[\s^2^(Fo^2^)+(0.0841P)^2^+1.9639P] where P=(Fo^2^+2Fc^2^)/3'
_refine_ls_weighting_scheme calc
_refine_ls_wR_factor_gt 0.1759
_refine_ls_wR_factor_ref 0.2264
_reflns_number_gt 3828
_reflns_number_total 7827
_reflns_threshold_expression >2sigma(I)
_cod_data_source_file ao5010sup1.cif
_cod_data_source_block comp5
_cod_depositor_comments 'Adding full bibliography for 2107492--2107496.cif.'
_cod_original_cell_volume 3634.44(16)
_cod_original_sg_symbol_H-M 'P 21/c'
_cod_database_code 2107496
_cod_database_fobs_code 2107496

loop_
_symmetry_equiv_pos_as_xyz
'x, y, z'
'-x, y+1/2, -z+1/2'
'-x, -y, -z'
'x, -y-1/2, z-1/2'

loop_
_atom_site_type_symbol
_atom_site_label
_atom_site_fract_x
_atom_site_fract_y
_atom_site_fract_z
_atom_site_U_iso_or_equiv
_atom_site_adp_type
_atom_site_calc_flag
_atom_site_refinement_flags
_atom_site_occupancy
_atom_site_symmetry_multiplicity
O O1 0.40166(15) -0.10850(15) 0.15660(13) 0.0571(6) Uani d . 1 1
O O2 0.45966(19) 0.24044(16) 0.17019(17) 0.0776(9) Uani d . 1 1
O O3 0.59614(16) 0.01249(19) 0.34117(14) 0.0644(7) Uani d . 1 1
O O4 0.90089(16) 0.30811(19) 0.65992(14) 0.0686(7) Uani d . 1 1
O O5 1.09688(18) 0.43087(17) 0.84165(15) 0.0679(7) Uani d . 1 1
O O6 1.04735(19) 0.08123(16) 0.82509(16) 0.0787(9) Uani d . 1 1
N N1 0.27570(15) -0.04353(17) 0.04887(14) 0.0446(6) Uani d . 1 1
N N2 0.17021(16) 0.04487(19) -0.05771(15) 0.0520(7) Uani d . 1 1
N N3 0.32850(19) 0.2768(2) 0.05617(16) 0.0603(7) Uani d . 1 1
N N4 0.22234(17) 0.36981(19) -0.04792(14) 0.0517(7) Uani d . 1 1
N N5 0.68189(16) 0.13618(18) 0.44919(14) 0.0470(6) Uani d . 1 1
N N6 0.80153(16) 0.18612(19) 0.55999(15) 0.0520(7) Uani d . 1 1
C C1 0.44235(18) -0.0277(2) 0.18765(16) 0.0409(7) Uani d . 1 1
C C2 0.42711(19) 0.0674(2) 0.16079(17) 0.0439(7) Uani d . 1 1
C C3 0.47062(19) 0.1455(2) 0.19562(17) 0.0461(7) Uani d . 1 1
C C4 0.52735(19) 0.1311(2) 0.25633(17) 0.0444(7) Uani d . 1 1
C C5 0.54145(18) 0.0346(2) 0.28147(16) 0.0443(7) Uani d . 1 1
C C6 0.50051(19) -0.0453(2) 0.24711(17) 0.0454(7) Uani d . 1 1
C C7 0.20601(19) 0.0057(2) 0.07250(16) 0.0453(7) Uani d . 1 1
C C8 0.15288(19) 0.0507(2) 0.01784(18) 0.0472(7) Uani d . 1 1
C C9 0.23997(19) -0.0047(2) -0.08068(17) 0.0484(7) Uani d . 1 1
C C10 0.29372(18) -0.0487(2) -0.02661(17) 0.0441(7) Uani d . 1 1
C C11 0.1885(3) 0.0092(3) 0.15753(19) 0.0748(11) Uani d . 1 1
H H11A 0.2232 0.0597 0.1811 0.090 Uiso calc R 1 1
H H11B 0.2019 -0.0538 0.1804 0.090 Uiso calc R 1 1
H H11C 0.1292 0.0241 0.1658 0.090 Uiso calc R 1 1
C C12 0.0745(2) 0.1068(3) 0.0411(2) 0.0793(12) Uani d . 1 1
H H12A 0.0885 0.1512 0.0828 0.095 Uiso calc R 1 1
H H12B 0.0313 0.0611 0.0580 0.095 Uiso calc R 1 1
H H12C 0.0535 0.1440 -0.0024 0.095 Uiso calc R 1 1
C C13 0.2567(3) -0.0096(4) -0.1660(2) 0.0855(13) Uani d . 1 1
H H13A 0.2206 0.0371 -0.1925 0.103 Uiso calc R 1 1
H H13B 0.2445 -0.0752 -0.1845 0.103 Uiso calc R 1 1
H H13C 0.3156 0.0060 -0.1757 0.103 Uiso calc R 1 1
C C14 0.3736(2) -0.1027(3) -0.0492(2) 0.0737(11) Uani d . 1 1
H H14A 0.4197 -0.0832 -0.0155 0.088 Uiso calc R 1 1
H H14B 0.3879 -0.0868 -0.1019 0.088 Uiso calc R 1 1
H H14C 0.3644 -0.1728 -0.0447 0.088 Uiso calc R 1 1
C C15 0.2584(2) 0.3246(2) 0.08067(18) 0.0568(8) Uani d . 1 1
C C16 0.2051(2) 0.3714(2) 0.02806(19) 0.0527(8) Uani d . 1 1
C C17 0.2921(2) 0.3220(2) -0.07226(18) 0.0538(8) Uani d . 1 1
C C18 0.3460(2) 0.2751(3) -0.0194(2) 0.0578(8) Uani d . 1 1
C C19 0.2424(3) 0.3247(4) 0.1663(2) 0.0993(15) Uani d . 1 1
H H19A 0.2600 0.2623 0.1879 0.119 Uiso calc R 1 1
H H19B 0.1825 0.3345 0.1758 0.119 Uiso calc R 1 1
H H19C 0.2745 0.3772 0.1902 0.119 Uiso calc R 1 1
C C20 0.1251(3) 0.4251(3) 0.0522(3) 0.0847(12) Uani d . 1 1
H H20A 0.0837 0.3781 0.0704 0.102 Uiso calc R 1 1
H H20B 0.1021 0.4606 0.0087 0.102 Uiso calc R 1 1
H H20C 0.1386 0.4709 0.0931 0.102 Uiso calc R 1 1
C C21 0.3090(3) 0.3226(4) -0.1579(2) 0.0869(13) Uani d . 1 1
H H21A 0.2578 0.3413 -0.1852 0.104 Uiso calc R 1 1
H H21B 0.3264 0.2577 -0.1742 0.104 Uiso calc R 1 1
H H21C 0.3537 0.3693 -0.1691 0.104 Uiso calc R 1 1
C C22 0.4246(3) 0.2192(4) -0.0444(3) 0.0970(14) Uani d . 1 1
H H22A 0.4159 0.1496 -0.0362 0.116 Uiso calc R 1 1
H H22B 0.4730 0.2411 -0.0144 0.116 Uiso calc R 1 1
H H22C 0.4350 0.2314 -0.0984 0.116 Uiso calc R 1 1
C C23 0.66676(19) 0.1194(2) 0.52448(17) 0.0473(7) Uani d . 1 1
C C24 0.7271(2) 0.1453(2) 0.58038(17) 0.0513(8) Uani d . 1 1
C C25 0.8164(2) 0.2025(2) 0.48493(18) 0.0505(8) Uani d . 1 1
C C26 0.75551(19) 0.1785(2) 0.42840(17) 0.0475(7) Uani d . 1 1
C C27 0.5830(2) 0.0724(3) 0.5445(2) 0.0811(12) Uani d . 1 1
H H27A 0.5480 0.0678 0.4987 0.097 Uiso calc R 1 1
H H27B 0.5543 0.1119 0.5827 0.097 Uiso calc R 1 1
H H27C 0.5929 0.0072 0.5649 0.097 Uiso calc R 1 1
C C28 0.7122(3) 0.1303(4) 0.6656(2) 0.0921(15) Uani d . 1 1
H H28A 0.6530 0.1146 0.6741 0.110 Uiso calc R 1 1
H H28B 0.7266 0.1898 0.6931 0.110 Uiso calc R 1 1
H H28C 0.7473 0.0768 0.6840 0.110 Uiso calc R 1 1
C C29 0.8998(2) 0.2490(4) 0.4643(2) 0.0943(15) Uani d . 1 1
H H29A 0.9005 0.2638 0.4098 0.113 Uiso calc R 1 1
H H29B 0.9456 0.2040 0.4764 0.113 Uiso calc R 1 1
H H29C 0.9072 0.3090 0.4934 0.113 Uiso calc R 1 1
C C30 0.7684(3) 0.1977(3) 0.34423(19) 0.0768(11) Uani d . 1 1
H H30A 0.7160 0.1850 0.3166 0.092 Uiso calc R 1 1
H H30B 0.8125 0.1549 0.3249 0.092 Uiso calc R 1 1
H H30C 0.7849 0.2655 0.3368 0.092 Uiso calc R 1 1
C C31 0.95858(18) 0.2859(2) 0.71735(17) 0.0452(7) Uani d . 1 1
C C32 0.9985(2) 0.3660(2) 0.75195(18) 0.0512(8) Uani d . 1 1
C C33 1.05828(19) 0.3497(2) 0.80988(17) 0.0450(7) Uani d . 1 1
C C34 1.07649(19) 0.2548(2) 0.83448(17) 0.0441(7) Uani d . 1 1
C C35 1.03450(19) 0.1755(2) 0.80026(17) 0.0459(7) Uani d . 1 1
C C36 0.9758(2) 0.1906(2) 0.74074(18) 0.0476(8) Uani d . 1 1
H H1O 0.360(3) -0.091(3) 0.115(3) 0.112(15) Uiso d . 1 1
H H2O 0.423(2) 0.241(3) 0.137(2) 0.069(12) Uiso d . 1 1
H H3O 0.616(3) 0.063(3) 0.367(3) 0.106(16) Uiso d . 1 1
H H4O 0.877(2) 0.253(3) 0.638(2) 0.075(12) Uiso d . 1 1
H H5O 1.135(3) 0.409(3) 0.872(2) 0.079(13) Uiso d . 1 1
H H6O 1.098(4) 0.075(4) 0.867(4) 0.16(2) Uiso d . 1 1
H H1 0.560(2) 0.191(2) 0.2769(17) 0.054(8) Uiso d . 1 1
H H2 0.391(2) 0.084(2) 0.1187(19) 0.058(9) Uiso d . 1 1
H H3 0.512(2) -0.115(3) 0.2672(19) 0.069(10) Uiso d . 1 1
H H4 1.118(2) 0.242(2) 0.8718(19) 0.058(9) Uiso d . 1 1
H H5 0.986(2) 0.430(2) 0.7343(18) 0.058(9) Uiso d . 1 1
H H6 0.956(2) 0.139(3) 0.717(2) 0.068(11) Uiso d . 1 1

loop_
_atom_site_aniso_label
_atom_site_aniso_U_11
_atom_site_aniso_U_22
_atom_site_aniso_U_33
_atom_site_aniso_U_12
_atom_site_aniso_U_13
_atom_site_aniso_U_23
O1 0.0606(14) 0.0490(12) 0.0614(15) -0.0054(10) -0.0283(12) 0.0002(10)
O2 0.098(2) 0.0458(14) 0.088(2) -0.0010(12) -0.0538(18) 0.0026(12)
O3 0.0693(16) 0.0662(16) 0.0573(15) -0.0037(12) -0.0342(12) 0.0038(12)
O4 0.0737(17) 0.0706(16) 0.0611(16) -0.0127(13) -0.0399(13) 0.0133(12)
O5 0.0835(18) 0.0521(14) 0.0680(16) -0.0149(12) -0.0371(14) 0.0060(11)
O6 0.095(2) 0.0447(13) 0.096(2) 0.0027(12) -0.0529(16) 0.0014(12)
N1 0.0368(14) 0.0571(15) 0.0397(15) 0.0047(11) -0.0062(11) 0.0003(11)
N2 0.0465(15) 0.0656(17) 0.0438(16) 0.0079(12) -0.0077(12) 0.0073(12)
N3 0.0669(19) 0.0659(18) 0.0481(18) 0.0063(15) -0.0161(14) 0.0031(13)
N4 0.0496(16) 0.0638(17) 0.0415(16) -0.0049(13) -0.0116(13) 0.0022(12)
N5 0.0432(15) 0.0592(16) 0.0386(14) -0.0087(11) -0.0076(11) -0.0010(11)
N6 0.0447(15) 0.0682(17) 0.0429(15) -0.0138(12) -0.0126(12) 0.0020(12)
C1 0.0378(15) 0.0504(17) 0.0346(15) -0.0033(12) -0.0037(12) -0.0006(12)
C2 0.0410(17) 0.0524(18) 0.0382(16) 0.0031(13) -0.0092(13) 0.0006(13)
C3 0.0477(18) 0.0443(17) 0.0463(17) 0.0038(13) -0.0071(14) -0.0016(13)
C4 0.0378(16) 0.0528(18) 0.0425(17) -0.0047(13) -0.0060(13) -0.0057(13)
C5 0.0377(16) 0.0593(19) 0.0357(16) -0.0001(13) -0.0085(13) 0.0008(13)
C6 0.0443(17) 0.0507(18) 0.0412(17) -0.0021(14) -0.0101(14) 0.0031(13)
C7 0.0399(16) 0.0585(18) 0.0375(17) 0.0047(14) -0.0024(13) 0.0002(13)
C8 0.0407(17) 0.0541(18) 0.0467(19) 0.0065(13) -0.0029(14) -0.0003(13)
C9 0.0426(17) 0.0627(19) 0.0400(17) 0.0008(14) -0.0025(14) 0.0012(14)
C10 0.0370(16) 0.0521(17) 0.0432(18) 0.0014(13) -0.0016(13) -0.0033(13)
C11 0.072(3) 0.111(3) 0.042(2) 0.020(2) 0.0028(18) -0.0025(19)
C12 0.062(2) 0.098(3) 0.078(3) 0.036(2) -0.002(2) -0.005(2)
C13 0.083(3) 0.134(4) 0.040(2) 0.015(3) -0.002(2) 0.004(2)
C14 0.057(2) 0.102(3) 0.063(2) 0.025(2) 0.0049(18) -0.009(2)
C15 0.066(2) 0.064(2) 0.0406(18) -0.0013(17) -0.0088(16) 0.0002(15)
C16 0.054(2) 0.0572(19) 0.047(2) -0.0040(15) -0.0058(16) -0.0048(14)
C17 0.0479(19) 0.070(2) 0.0433(19) -0.0093(16) -0.0063(15) -0.0035(15)
C18 0.051(2) 0.068(2) 0.054(2) 0.0015(16) -0.0099(16) -0.0068(16)
C19 0.117(4) 0.141(4) 0.040(2) 0.009(3) 0.001(2) 0.005(2)
C20 0.072(3) 0.100(3) 0.082(3) 0.016(2) -0.002(2) -0.017(2)
C21 0.077(3) 0.137(4) 0.047(2) -0.005(3) -0.001(2) -0.007(2)
C22 0.072(3) 0.124(4) 0.095(3) 0.029(3) -0.008(2) -0.022(3)
C23 0.0408(17) 0.0603(19) 0.0407(18) -0.0138(13) -0.0064(13) 0.0034(13)
C24 0.0497(19) 0.0649(19) 0.0393(18) -0.0168(15) -0.0043(14) 0.0048(14)
C25 0.0416(17) 0.069(2) 0.0407(18) -0.0133(14) -0.0021(14) 0.0004(14)
C26 0.0392(17) 0.0644(19) 0.0388(17) -0.0072(14) -0.0004(13) -0.0009(13)
C27 0.058(2) 0.125(3) 0.060(2) -0.043(2) -0.0045(19) 0.008(2)
C28 0.100(3) 0.139(4) 0.037(2) -0.050(3) -0.015(2) 0.015(2)
C29 0.054(2) 0.158(4) 0.071(3) -0.049(3) -0.003(2) 0.006(3)
C30 0.072(3) 0.115(3) 0.044(2) -0.023(2) 0.0021(18) 0.0046(19)
C31 0.0391(16) 0.0581(18) 0.0384(16) -0.0050(13) -0.0089(13) 0.0057(13)
C32 0.056(2) 0.0519(19) 0.0456(18) -0.0072(15) -0.0172(15) 0.0103(14)
C33 0.0469(17) 0.0445(16) 0.0436(17) -0.0056(13) -0.0064(14) 0.0016(13)
C34 0.0374(16) 0.0543(18) 0.0404(17) -0.0007(13) -0.0130(13) 0.0032(13)
C35 0.0437(17) 0.0480(17) 0.0460(17) 0.0009(13) -0.0099(14) 0.0009(13)
C36 0.0473(18) 0.0521(19) 0.0432(18) -0.0062(14) -0.0105(14) -0.0040(14)

loop_
_atom_type_symbol
_atom_type_description
_atom_type_scat_dispersion_real
_atom_type_scat_dispersion_imag
_atom_type_scat_source
C C 0.0033 0.0016 'International Tables Vol C Tables 4.2.6.8 and 6.1.1.4'
H H 0.0000 0.0000 'International Tables Vol C Tables 4.2.6.8 and 6.1.1.4'
O O 0.0106 0.0060 'International Tables Vol C Tables 4.2.6.8 and 6.1.1.4'
N N 0.0061 0.0033 'International Tables Vol C Tables 4.2.6.8 and 6.1.1.4'

loop_
_geom_angle_atom_site_label_1
_geom_angle_atom_site_label_2
_geom_angle_atom_site_label_3
_geom_angle
C1 O1 H1O 113(3)
C3 O2 H2O 109(3)
C5 O3 H3O 115(3)
C31 O4 H4O 112(2)
C33 O5 H5O 106(3)
C35 O6 H6O 113(3)
C10 N1 C7 119.8(2)
C8 N2 C9 119.1(3)
C18 N3 C15 119.2(3)
C17 N4 C16 118.8(3)
C26 N5 C23 119.2(2)
C25 N6 C24 118.6(3)
O1 C1 C2 121.9(3)
O1 C1 C6 117.0(3)
C2 C1 C6 121.1(3)
C1 C2 C3 118.4(3)
C1 C2 H2 125.0(19)
C3 C2 H2 116.5(19)
O2 C3 C4 117.0(3)
O2 C3 C2 120.9(3)
C4 C3 C2 122.1(3)
C3 C4 C5 117.9(3)
C3 C4 H1 118.1(17)
C5 C4 H1 123.8(17)
O3 C5 C6 115.9(3)
O3 C5 C4 122.5(3)
C6 C5 C4 121.6(3)
C5 C6 C1 118.8(3)
C5 C6 H3 119.3(19)
C1 C6 H3 121.8(19)
N1 C7 C8 119.6(3)
N1 C7 C11 117.8(3)
C8 C7 C11 122.6(3)
N2 C8 C7 120.8(3)
N2 C8 C12 117.5(3)
C7 C8 C12 121.7(3)
N2 C9 C10 120.5(3)
N2 C9 C13 117.3(3)
C10 C9 C13 122.3(3)
N1 C10 C9 120.2(3)
N1 C10 C14 117.3(3)
C9 C10 C14 122.5(3)
C7 C11 H11A 109.5
C7 C11 H11B 109.5
H11A C11 H11B 109.5
C7 C11 H11C 109.5
H11A C11 H11C 109.5
H11B C11 H11C 109.5
C8 C12 H12A 109.5
C8 C12 H12B 109.5
H12A C12 H12B 109.5
C8 C12 H12C 109.5
H12A C12 H12C 109.5
H12B C12 H12C 109.5
C9 C13 H13A 109.5
C9 C13 H13B 109.5
H13A C13 H13B 109.5
C9 C13 H13C 109.5
H13A C13 H13C 109.5
H13B C13 H13C 109.5
C10 C14 H14A 109.5
C10 C14 H14B 109.5
H14A C14 H14B 109.5
C10 C14 H14C 109.5
H14A C14 H14C 109.5
H14B C14 H14C 109.5
N3 C15 C16 120.3(3)
N3 C15 C19 116.7(3)
C16 C15 C19 123.0(4)
N4 C16 C15 120.8(3)
N4 C16 C20 116.7(3)
C15 C16 C20 122.5(3)
N4 C17 C18 120.5(3)
N4 C17 C21 117.0(3)
C18 C17 C21 122.6(3)
N3 C18 C17 120.4(3)
N3 C18 C22 117.3(3)
C17 C18 C22 122.3(3)
C15 C19 H19A 109.5
C15 C19 H19B 109.5
H19A C19 H19B 109.5
C15 C19 H19C 109.5
H19A C19 H19C 109.5
H19B C19 H19C 109.5
C16 C20 H20A 109.5
C16 C20 H20B 109.5
H20A C20 H20B 109.5
C16 C20 H20C 109.5
H20A C20 H20C 109.5
H20B C20 H20C 109.5
C17 C21 H21A 109.5
C17 C21 H21B 109.5
H21A C21 H21B 109.5
C17 C21 H21C 109.5
H21A C21 H21C 109.5
H21B C21 H21C 109.5
C18 C22 H22A 109.5
C18 C22 H22B 109.5
H22A C22 H22B 109.5
C18 C22 H22C 109.5
H22A C22 H22C 109.5
H22B C22 H22C 109.5
N5 C23 C24 120.5(3)
N5 C23 C27 116.9(3)
C24 C23 C27 122.6(3)
N6 C24 C23 120.7(3)
N6 C24 C28 116.9(3)
C23 C24 C28 122.4(3)
N6 C25 C26 121.1(3)
N6 C25 C29 117.2(3)
C26 C25 C29 121.7(3)
N5 C26 C25 119.8(3)
N5 C26 C30 117.1(3)
C25 C26 C30 123.0(3)
C23 C27 H27A 109.5
C23 C27 H27B 109.5
H27A C27 H27B 109.5
C23 C27 H27C 109.5
H27A C27 H27C 109.5
H27B C27 H27C 109.5
C24 C28 H28A 109.5
C24 C28 H28B 109.5
H28A C28 H28B 109.5
C24 C28 H28C 109.5
H28A C28 H28C 109.5
H28B C28 H28C 109.5
C25 C29 H29A 109.5
C25 C29 H29B 109.5
H29A C29 H29B 109.5
C25 C29 H29C 109.5
H29A C29 H29C 109.5
H29B C29 H29C 109.5
C26 C30 H30A 109.5
C26 C30 H30B 109.5
H30A C30 H30B 109.5
C26 C30 H30C 109.5
H30A C30 H30C 109.5
H30B C30 H30C 109.5
O4 C31 C36 123.0(3)
O4 C31 C32 115.8(3)
C36 C31 C32 121.2(3)
C31 C32 C33 119.3(3)
C31 C32 H5 119.4(19)
C33 C32 H5 121.2(19)
O5 C33 C34 122.2(3)
O5 C33 C32 117.3(3)
C34 C33 C32 120.5(3)
C33 C34 C35 119.3(3)
C33 C34 H4 122.2(19)
C35 C34 H4 118.4(19)
O6 C35 C34 121.4(3)
O6 C35 C36 117.8(3)
C34 C35 C36 120.8(3)
C31 C36 C35 118.8(3)
C31 C36 H6 123(2)
C35 C36 H6 118(2)

loop_
_geom_bond_atom_site_label_1
_geom_bond_atom_site_label_2
_geom_bond_distance
O1 C1 1.370(3)
O1 H1O 0.99(5)
O2 C3 1.365(4)
O2 H2O 0.81(4)
O3 C5 1.368(3)
O3 H3O 0.87(5)
O4 C31 1.369(3)
O4 H4O 0.91(4)
O5 C33 1.365(3)
O5 H5O 0.85(4)
O6 C35 1.358(4)
O6 H6O 1.07(6)
N1 C10 1.334(4)
N1 C7 1.340(4)
N2 C8 1.333(4)
N2 C9 1.340(4)
N3 C18 1.332(4)
N3 C15 1.341(4)
N4 C17 1.336(4)
N4 C16 1.338(4)
N5 C26 1.334(4)
N5 C23 1.339(4)
N6 C25 1.333(4)
N6 C24 1.336(4)
C1 C2 1.385(4)
C1 C6 1.387(4)
C2 C3 1.390(4)
C2 H2 0.94(3)
C3 C4 1.382(4)
C4 C5 1.391(4)
C4 H1 1.01(3)
C5 C6 1.386(4)
C6 H3 1.02(3)
C7 C8 1.393(4)
C7 C11 1.492(4)
C8 C12 1.496(4)
C9 C10 1.386(4)
C9 C13 1.496(5)
C10 C14 1.499(4)
C11 H11A 0.9600
C11 H11B 0.9600
C11 H11C 0.9600
C12 H12A 0.9600
C12 H12B 0.9600
C12 H12C 0.9600
C13 H13A 0.9600
C13 H13B 0.9600
C13 H13C 0.9600
C14 H14A 0.9600
C14 H14B 0.9600
C14 H14C 0.9600
C15 C16 1.381(4)
C15 C19 1.498(5)
C16 C20 1.505(5)
C17 C18 1.390(4)
C17 C21 1.500(5)
C18 C22 1.505(5)
C19 H19A 0.9600
C19 H19B 0.9600
C19 H19C 0.9600
C20 H20A 0.9600
C20 H20B 0.9600
C20 H20C 0.9600
C21 H21A 0.9600
C21 H21B 0.9600
C21 H21C 0.9600
C22 H22A 0.9600
C22 H22B 0.9600
C22 H22C 0.9600
C23 C24 1.390(4)
C23 C27 1.496(4)
C24 C28 1.501(4)
C25 C26 1.397(4)
C25 C29 1.490(4)
C26 C30 1.488(4)
C27 H27A 0.9600
C27 H27B 0.9600
C27 H27C 0.9600
C28 H28A 0.9600
C28 H28B 0.9600
C28 H28C 0.9600
C29 H29A 0.9600
C29 H29B 0.9600
C29 H29C 0.9600
C30 H30A 0.9600
C30 H30B 0.9600
C30 H30C 0.9600
C31 C36 1.374(4)
C31 C32 1.382(4)
C32 C33 1.382(4)
C32 H5 0.94(3)
C33 C34 1.379(4)
C34 C35 1.385(4)
C34 H4 0.93(3)
C35 C36 1.388(4)
C36 H6 0.86(4)
